data_4340872
loop_
_publ_author_name
'Powers, David C.'
'Hwang, Seung Jun'
'Zheng, Shao-Liang'
'Nocera, Daniel G.'

_publ_section_title
;
 Halide-Bridged Binuclear HX-Splitting Catalysts.
;
_journal_issue 17
_journal_name_full 'Inorganic chemistry'
_journal_page_first 9122
_journal_page_last 9128
_journal_paper_doi 10.1021/ic501136m
_journal_volume 53
_journal_year 2014
_chemical_formula_sum 'C25 H27 Cl3 F25 N3 O8 P4 Rh2'
_chemical_formula_weight 1408.55
_chemical_name_common Rh2Cl3H(tfepma)2(4-F-C6H4NC)
_chemical_name_systematic
; 
 ? 
;
_space_group_IT_number 2
_symmetry_cell_setting triclinic
_symmetry_space_group_name_Hall '-P 1'
_symmetry_space_group_name_H-M 'P -1'
_atom_sites_solution_hydrogens geom
_atom_sites_solution_primary direct
_atom_sites_solution_secondary difmap
_audit_creation_method SHELXL-97
_cell_angle_alpha 73.874(3)
_cell_angle_beta 88.470(3)
_cell_angle_gamma 69.556(2)
_cell_formula_units_Z 2
_cell_length_a 11.3524(13)
_cell_length_b 15.6197(19)
_cell_length_c 16.1576(19)
_cell_measurement_reflns_used 4959
_cell_measurement_temperature 100(2)
_cell_measurement_theta_max 22.8
_cell_measurement_theta_min 2.20
_cell_volume 2571.1(5)
_computing_cell_refinement 'SAINT 7.46A (Bruker-AXS, 2009)'
_computing_data_collection 'APEX2 v2009.3.0 (Bruker-AXS, 2009)'
_computing_data_reduction 'SAINT 7.46A (Bruker-AXS, 2009)'
_computing_molecular_graphics 'Bruker SHELXTL (Sheldrick, 2008)'
_computing_publication_material 'Bruker SHELXTL (Sheldrick, 2008)'
_computing_structure_refinement 'SHELXL-97 (Sheldrick, 2008)'
_computing_structure_solution 'SHELXT-2014 (Sheldrick, 2008)'
_diffrn_ambient_temperature 100(2)
_diffrn_measured_fraction_theta_full 0.991
_diffrn_measured_fraction_theta_max 0.991
_diffrn_measurement_device_type
;
Bruker D8 goniometer with CCD area detector  
;
_diffrn_measurement_method 'omega and phi scans'
_diffrn_radiation_monochromator graphite
_diffrn_radiation_source 'fine-focus sealed tube'
_diffrn_radiation_type MoK\a
_diffrn_radiation_wavelength 0.71073
_diffrn_reflns_av_R_equivalents 0.1397
_diffrn_reflns_av_sigmaI/netI 0.1729
_diffrn_reflns_limit_h_max 13
_diffrn_reflns_limit_h_min -13
_diffrn_reflns_limit_k_max 18
_diffrn_reflns_limit_k_min -18
_diffrn_reflns_limit_l_max 19
_diffrn_reflns_limit_l_min -19
_diffrn_reflns_number 36577
_diffrn_reflns_theta_full 25.13
_diffrn_reflns_theta_max 25.13
_diffrn_reflns_theta_min 1.32
_exptl_absorpt_coefficient_mu 1.055
_exptl_absorpt_correction_T_max 0.7566
_exptl_absorpt_correction_T_min 0.6899
_exptl_absorpt_correction_type multi-scan
_exptl_absorpt_process_details SADABS
_exptl_crystal_colour red
_exptl_crystal_density_diffrn 1.819
_exptl_crystal_density_method 'not measured'
_exptl_crystal_description block
_exptl_crystal_F_000 1376
_exptl_crystal_size_max 0.38
_exptl_crystal_size_mid 0.30
_exptl_crystal_size_min 0.28
_platon_squeeze_details
;
;
_refine_diff_density_max 3.350
_refine_diff_density_min -0.721
_refine_diff_density_rms 0.207
_refine_ls_extinction_method none
_refine_ls_goodness_of_fit_ref 1.086
_refine_ls_hydrogen_treatment constr
_refine_ls_matrix_type full
_refine_ls_number_parameters 666
_refine_ls_number_reflns 9103
_refine_ls_number_restraints 141
_refine_ls_restrained_S_all 1.084
_refine_ls_R_factor_all 0.1876
_refine_ls_R_factor_gt 0.0965
_refine_ls_shift/su_max 0.000
_refine_ls_shift/su_mean 0.000
_refine_ls_structure_factor_coef Fsqd
_refine_ls_weighting_details 'calc w=1/[\s^2^(Fo^2^)+(0.0867P)^2^+0.0000P] where P=(Fo^2^+2Fc^2^)/3'
_refine_ls_weighting_scheme calc
_refine_ls_wR_factor_gt 0.2052
_refine_ls_wR_factor_ref 0.2302
_reflns_number_gt 4113
_reflns_number_total 9103
_reflns_threshold_expression >2sigma(I)
_cod_data_source_file ic501136m_si_002.cif
_cod_data_source_block Rh2Cl3H(tfepma)2(4-F-C6H4NC)
_cod_depositor_comments
;
The following automatic conversions were performed:

'_symmetry_cell_setting' value 'Triclinic' changed to 'triclinic'
according to
/home/saulius/struct/COD-crude-data--automatic-downloads/rss-feeds/ACS/lib/dictionaries/cif_core.dic
dictionary named 'cif_core.dic' version 2.4.2 from 2011-04-26.

Automatic conversion script
Id: cif_fix_values 2281 2013-09-26 08:29:07Z andrius 

 Adding full bibliography for 4340872--4340876.cif.
;
_cod_original_sg_symbol_Hall -P1
_cod_original_sg_symbol_H-M P-1
_cod_database_code 4340872

loop_
_symmetry_equiv_pos_as_xyz
'x, y, z'
'-x, -y, -z'

loop_
_atom_site_label
_atom_site_type_symbol
_atom_site_fract_x
_atom_site_fract_y
_atom_site_fract_z
_atom_site_U_iso_or_equiv
_atom_site_adp_type
_atom_site_occupancy
_atom_site_symmetry_multiplicity
_atom_site_calc_flag
_atom_site_refinement_flags
_atom_site_disorder_assembly
_atom_site_disorder_group
Rh1 Rh 0.78010(9) 0.63275(7) 0.66909(7) 0.0417(3) Uani 1 1 d . . .
Rh2 Rh 0.62734(9) 0.63379(7) 0.79275(6) 0.0405(3) Uani 1 1 d . . .
H1 H 0.6733 0.6819 0.5976 0.049 Uiso 1 1 d R . .
Cl1 Cl 0.8577(3) 0.5652(2) 0.8274(2) 0.0489(9) Uani 1 1 d . . .
Cl2 Cl 0.9602(3) 0.6140(2) 0.5838(2) 0.0468(9) Uani 1 1 d . . .
Cl3 Cl 0.5386(3) 0.6142(2) 0.9341(2) 0.0538(9) Uani 1 1 d . . .
C1 C 0.4912(13) 0.6939(10) 0.7082(10) 0.060(4) Uani 1 1 d . . .
N1 N 0.4093(11) 0.7297(9) 0.6498(8) 0.067(4) Uani 1 1 d . . .
C2 C 0.3189(8) 0.7721(6) 0.5815(6) 0.067(4) Uani 1 1 d GU . .
C3 C 0.2701(9) 0.8707(6) 0.5472(6) 0.077(4) Uani 1 1 d GU . .
H3 H 0.3060 0.9091 0.5662 0.092 Uiso 1 1 calc R . .
C4 C 0.1688(9) 0.9130(5) 0.4849(6) 0.071(4) Uani 1 1 d GU . .
H4 H 0.1355 0.9804 0.4614 0.085 Uiso 1 1 calc R . .
C5 C 0.1163(7) 0.8567(6) 0.4570(5) 0.062(3) Uani 1 1 d GU . .
C6 C 0.1650(8) 0.7581(6) 0.4914(6) 0.060(3) Uani 1 1 d GU . .
H6 H 0.1291 0.7196 0.4723 0.072 Uiso 1 1 calc R . .
C7 C 0.2663(8) 0.7158(5) 0.5536(6) 0.063(3) Uani 1 1 d GU . .
H7 H 0.2996 0.6484 0.5771 0.075 Uiso 1 1 calc R . .
F1 F 0.0187(7) 0.8951(6) 0.4042(6) 0.088(3) Uani 1 1 d U . .
P1 P 0.7754(3) 0.4939(2) 0.6542(2) 0.0382(8) Uani 1 1 d . . .
P2 P 0.6141(3) 0.4913(2) 0.7938(2) 0.0387(9) Uani 1 1 d . . .
P3 P 0.6145(3) 0.7805(2) 0.7993(2) 0.0451(9) Uani 1 1 d . C .
P4 P 0.7661(3) 0.7846(2) 0.6553(2) 0.0441(9) Uani 1 1 d . B .
N2 N 0.6944(8) 0.4381(6) 0.7247(5) 0.032(2) Uani 1 1 d . . .
N3 N 0.6905(8) 0.8363(7) 0.7294(7) 0.041(3) Uani 1 1 d . . .
O1 O 0.7101(7) 0.4976(6) 0.5659(5) 0.043(2) Uani 1 1 d . . .
O2 O 0.9070(7) 0.4105(6) 0.6547(5) 0.045(2) Uani 1 1 d . . .
O3 O 0.4749(7) 0.4939(6) 0.7726(5) 0.045(2) Uani 1 1 d . . .
O4 O 0.6433(7) 0.4088(5) 0.8832(5) 0.043(2) Uani 1 1 d . A .
O5 O 0.6943(7) 0.8645(5) 0.5680(6) 0.049(2) Uani 1 1 d . . .
O6 O 0.8932(7) 0.8078(6) 0.6497(6) 0.052(2) Uani 1 1 d D . .
O7 O 0.4773(7) 0.8607(6) 0.7804(5) 0.047(2) Uani 1 1 d . . .
O8 O 0.6504(8) 0.7909(6) 0.8903(6) 0.058(3) Uani 1 1 d D . .
C8 C 0.7445(11) 0.5455(8) 0.4829(7) 0.041(3) Uani 1 1 d . . .
H8A H 0.7792 0.5935 0.4894 0.049 Uiso 1 1 calc R . .
H8B H 0.8083 0.4989 0.4588 0.049 Uiso 1 1 calc R . .
C9 C 0.6283(14) 0.5910(11) 0.4273(8) 0.048(4) Uani 1 1 d . . .
F2 F 0.5748(7) 0.5294(6) 0.4153(5) 0.071(2) Uani 1 1 d . . .
F3 F 0.6526(9) 0.6345(7) 0.3480(5) 0.100(3) Uani 1 1 d . . .
F4 F 0.5400(9) 0.6546(7) 0.4542(6) 0.095(3) Uani 1 1 d . . .
C10 C 1.0090(11) 0.3797(8) 0.7198(7) 0.038(3) Uani 1 1 d . . .
H10A H 1.0547 0.4249 0.7076 0.046 Uiso 1 1 calc R . .
H10B H 0.9761 0.3766 0.7775 0.046 Uiso 1 1 calc R . .
C11 C 1.0919(12) 0.2870(10) 0.7176(9) 0.046(4) Uani 1 1 d . . .
F5 F 1.0366(8) 0.2229(6) 0.7365(6) 0.075(3) Uani 1 1 d . . .
F6 F 1.1924(7) 0.2551(5) 0.7742(5) 0.066(2) Uani 1 1 d . . .
F7 F 1.1367(7) 0.2860(6) 0.6404(5) 0.082(3) Uani 1 1 d . . .
C12 C 0.6893(12) 0.3445(8) 0.7209(7) 0.043(3) Uani 1 1 d . . .
H12A H 0.6388 0.3545 0.6685 0.064 Uiso 1 1 calc R . .
H12B H 0.6507 0.3178 0.7718 0.064 Uiso 1 1 calc R . .
H12C H 0.7749 0.3001 0.7200 0.064 Uiso 1 1 calc R . .
C13 C 0.3743(13) 0.5194(11) 0.8313(8) 0.059(4) Uani 1 1 d . . .
H13A H 0.4070 0.4836 0.8919 0.071 Uiso 1 1 calc R . .
H13B H 0.3467 0.5884 0.8258 0.071 Uiso 1 1 calc R . .
C14 C 0.2740(14) 0.4974(12) 0.8100(10) 0.057(4) Uani 1 1 d . . .
F8 F 0.2257(7) 0.5369(6) 0.7262(5) 0.077(3) Uani 1 1 d . . .
F9 F 0.1818(8) 0.5149(7) 0.8593(7) 0.092(3) Uani 1 1 d . . .
F10 F 0.3061(10) 0.4004(8) 0.8177(6) 0.101(3) Uani 1 1 d . . .
C15 C 0.7361(12) 0.3868(10) 0.9515(8) 0.051(4) Uani 1 1 d D . .
H15A H 0.6937 0.3891 1.0056 0.062 Uiso 0.42(2) 1 calc PR A 1
H15B H 0.7744 0.4367 0.9381 0.062 Uiso 0.42(2) 1 calc PR A 1
H15C H 0.6960 0.4011 1.0036 0.062 Uiso 0.58(2) 1 calc PR A 2
H15D H 0.7929 0.4234 0.9334 0.062 Uiso 0.58(2) 1 calc PR A 2
C16 C 0.838(3) 0.2920(18) 0.966(2) 0.051(6) Uani 0.42(2) 1 d PDU A 1
F11 F 0.925(3) 0.280(2) 1.0270(19) 0.057(5) Uani 0.42(2) 1 d PDU A 1
F12 F 0.901(5) 0.268(5) 0.900(2) 0.068(6) Uani 0.42(2) 1 d PDU A 1
F13 F 0.783(3) 0.227(3) 0.997(2) 0.059(5) Uani 0.42(2) 1 d PDU A 1
C16A C 0.807(2) 0.2824(13) 0.9682(17) 0.051(6) Uani 0.58(2) 1 d PD A 2
F11A F 0.890(2) 0.2486(15) 1.0365(13) 0.057(5) Uani 0.58(2) 1 d PD A 2
F12A F 0.873(3) 0.269(4) 0.9001(17) 0.068(6) Uani 0.58(2) 1 d PD A 2
F13A F 0.737(2) 0.2252(17) 0.9787(16) 0.059(5) Uani 0.58(2) 1 d PD A 2
C17 C 0.7317(12) 0.8510(10) 0.4842(8) 0.058(4) Uani 1 1 d . . .
H17A H 0.7690 0.7823 0.4885 0.070 Uiso 1 1 calc R . .
H17B H 0.7947 0.8810 0.4628 0.070 Uiso 1 1 calc R . .
C18 C 0.6149(14) 0.8973(10) 0.4253(10) 0.054(4) Uani 1 1 d . . .
F14 F 0.6410(8) 0.8851(6) 0.3473(6) 0.090(3) Uani 1 1 d . . .
F15 F 0.5643(7) 0.9915(5) 0.4165(5) 0.071(2) Uani 1 1 d . . .
F16 F 0.5281(9) 0.8594(6) 0.4532(6) 0.085(3) Uani 1 1 d . . .
C19 C 0.999(3) 0.750(3) 0.7159(19) 0.041(6) Uani 0.545(16) 1 d PDU B 1
H19A H 0.9675 0.7183 0.7689 0.050 Uiso 0.545(16) 1 calc PR B 1
H19B H 1.0612 0.7001 0.6943 0.050 Uiso 0.545(16) 1 calc PR B 1
C20 C 1.055(2) 0.8063(17) 0.7344(18) 0.052(4) Uani 0.545(16) 1 d PDU B 1
F17 F 1.082(2) 0.8688(17) 0.6682(15) 0.073(6) Uani 0.545(16) 1 d PDU B 1
F18 F 1.168(2) 0.745(2) 0.775(2) 0.057(7) Uani 0.545(16) 1 d PDU B 1
F19 F 0.9929(18) 0.8639(15) 0.7846(12) 0.068(4) Uani 0.545(16) 1 d PDU B 1
C19A C 1.016(3) 0.742(4) 0.694(3) 0.041(6) Uani 0.455(16) 1 d PD B 2
H19C H 1.0788 0.7254 0.6519 0.050 Uiso 0.455(16) 1 calc PR B 2
H19D H 1.0086 0.6824 0.7321 0.050 Uiso 0.455(16) 1 calc PR B 2
C20A C 1.053(2) 0.800(2) 0.748(2) 0.052(4) Uani 0.455(16) 1 d PD B 2
F17A F 1.042(3) 0.887(2) 0.700(2) 0.073(6) Uani 0.455(16) 1 d PD B 2
F18A F 1.168(3) 0.762(3) 0.791(3) 0.057(7) Uani 0.455(16) 1 d PD B 2
F19A F 0.963(2) 0.8182(18) 0.8061(14) 0.068(4) Uani 0.455(16) 1 d PD B 2
C21 C 0.6874(12) 0.9327(9) 0.7302(9) 0.053(4) Uani 1 1 d . . .
H21A H 0.6561 0.9781 0.6731 0.079 Uiso 1 1 calc R . .
H21B H 0.7727 0.9290 0.7448 0.079 Uiso 1 1 calc R . .
H21C H 0.6314 0.9541 0.7734 0.079 Uiso 1 1 calc R . .
C22 C 0.3789(13) 0.8538(9) 0.8385(9) 0.059(4) Uani 1 1 d . . .
H22A H 0.4103 0.8403 0.8990 0.071 Uiso 1 1 calc R . .
H22B H 0.3499 0.8022 0.8343 0.071 Uiso 1 1 calc R . .
C23 C 0.2733(14) 0.9490(11) 0.8099(10) 0.057(4) Uani 1 1 d . . .
F20 F 0.1750(8) 0.9462(6) 0.8570(6) 0.098(3) Uani 1 1 d . . .
F21 F 0.2321(7) 0.9734(6) 0.7252(6) 0.075(3) Uani 1 1 d . . .
F22 F 0.3045(8) 1.0192(6) 0.8209(5) 0.070(2) Uani 1 1 d . . .
C24 C 0.714(3) 0.716(2) 0.9708(16) 0.053(4) Uani 0.463(8) 1 d PDU C 1
H24A H 0.7393 0.6512 0.9634 0.064 Uiso 0.463(8) 1 calc PR C 1
H24B H 0.6608 0.7198 1.0200 0.064 Uiso 0.463(8) 1 calc PR C 1
C25 C 0.826(2) 0.742(2) 0.9819(15) 0.056(4) Uani 0.463(8) 1 d PDU C 1
F23 F 0.7748(19) 0.8371(17) 1.0077(17) 0.071(4) Uani 0.463(8) 1 d PDU C 1
F24 F 0.866(2) 0.6930(17) 1.0676(14) 0.060(4) Uani 0.463(8) 1 d PDU C 1
F25 F 0.8878(15) 0.7473(14) 0.9113(10) 0.083(4) Uani 0.463(8) 1 d PDU C 1
C24A C 0.767(2) 0.7170(18) 0.9426(14) 0.053(4) Uani 0.537(8) 1 d PD C 2
H24C H 0.7594 0.6533 0.9603 0.064 Uiso 0.537(8) 1 calc PR C 2
H24D H 0.8425 0.7137 0.9097 0.064 Uiso 0.537(8) 1 calc PR C 2
C25A C 0.773(2) 0.751(2) 1.0187(16) 0.056(4) Uani 0.537(8) 1 d PD C 2
F23A F 0.9044(17) 0.6667(15) 1.0515(15) 0.071(4) Uani 0.537(8) 1 d PD C 2
F24A F 0.8231(15) 0.8194(15) 0.9962(12) 0.060(4) Uani 0.537(8) 1 d PD C 2
F25A F 0.6695(13) 0.7574(12) 1.0563(9) 0.083(4) Uani 0.537(8) 1 d PD C 2

loop_
_atom_site_aniso_label
_atom_site_aniso_U_11
_atom_site_aniso_U_22
_atom_site_aniso_U_33
_atom_site_aniso_U_23
_atom_site_aniso_U_13
_atom_site_aniso_U_12
Rh1 0.0419(7) 0.0414(6) 0.0350(7) -0.0028(5) -0.0035(5) -0.0122(5)
Rh2 0.0356(6) 0.0421(6) 0.0349(7) -0.0042(5) -0.0066(5) -0.0078(5)
Cl1 0.0419(19) 0.0479(19) 0.046(2) -0.0058(16) -0.0182(16) -0.0076(15)
Cl2 0.0389(19) 0.0463(19) 0.050(2) -0.0060(16) 0.0072(16) -0.0150(15)
Cl3 0.068(2) 0.048(2) 0.034(2) -0.0062(16) 0.0020(17) -0.0109(17)
C1 0.059(10) 0.054(9) 0.048(10) -0.004(8) 0.000(8) -0.004(8)
N1 0.052(8) 0.099(10) 0.040(8) -0.010(7) -0.003(6) -0.021(7)
C2 0.067(7) 0.060(7) 0.060(7) 0.009(6) -0.035(6) -0.021(6)
C3 0.077(7) 0.060(7) 0.071(7) 0.006(6) -0.032(6) -0.013(6)
C4 0.071(7) 0.060(7) 0.055(7) 0.006(6) -0.021(6) -0.007(6)
C5 0.060(6) 0.069(7) 0.041(6) 0.006(6) -0.013(5) -0.021(6)
C6 0.063(7) 0.071(7) 0.042(6) 0.008(6) -0.015(5) -0.036(6)
C7 0.070(7) 0.058(7) 0.052(7) 0.012(6) -0.027(6) -0.031(6)
F1 0.054(5) 0.103(7) 0.078(6) 0.009(5) -0.033(5) -0.019(5)
P1 0.043(2) 0.042(2) 0.0256(19) -0.0029(16) -0.0014(15) -0.0142(16)
P2 0.0361(19) 0.044(2) 0.030(2) -0.0042(16) -0.0060(15) -0.0120(16)
P3 0.049(2) 0.042(2) 0.038(2) -0.0079(17) -0.0091(17) -0.0105(17)
P4 0.040(2) 0.0356(19) 0.052(2) -0.0086(18) -0.0054(17) -0.0102(16)
N2 0.044(6) 0.027(5) 0.017(5) -0.003(4) 0.001(4) -0.006(5)
N3 0.032(6) 0.037(6) 0.056(7) -0.009(5) -0.003(5) -0.017(5)
O1 0.051(5) 0.048(5) 0.027(5) 0.004(4) -0.003(4) -0.024(4)
O2 0.036(5) 0.054(6) 0.037(5) -0.004(4) -0.001(4) -0.013(4)
O3 0.048(5) 0.059(6) 0.027(5) -0.005(4) 0.003(4) -0.023(4)
O4 0.048(5) 0.042(5) 0.022(5) 0.003(4) -0.011(4) -0.006(4)
O5 0.042(5) 0.039(5) 0.052(6) 0.001(5) -0.008(4) -0.007(4)
O6 0.035(5) 0.049(5) 0.061(6) -0.001(5) -0.006(4) -0.013(4)
O7 0.042(5) 0.044(5) 0.038(5) -0.005(4) -0.005(4) -0.001(4)
O8 0.069(6) 0.042(5) 0.047(6) -0.002(5) -0.016(5) -0.009(5)
C8 0.044(8) 0.045(8) 0.024(7) -0.013(6) 0.006(6) -0.003(6)
C9 0.056(9) 0.058(9) 0.026(8) 0.000(7) -0.005(7) -0.026(8)
F2 0.069(6) 0.102(7) 0.035(5) -0.001(5) -0.010(4) -0.035(5)
F3 0.128(8) 0.137(9) 0.025(5) 0.016(5) -0.013(5) -0.067(7)
F4 0.079(7) 0.082(7) 0.078(7) 0.001(6) -0.019(5) 0.012(5)
C10 0.049(8) 0.041(7) 0.023(7) -0.007(6) -0.001(6) -0.016(6)
C11 0.033(8) 0.052(9) 0.037(9) -0.007(7) 0.004(7) 0.000(7)
F5 0.075(6) 0.054(5) 0.088(7) 0.005(5) -0.008(5) -0.032(5)
F6 0.052(5) 0.050(5) 0.067(6) 0.001(4) -0.014(4) 0.004(4)
F7 0.060(5) 0.092(7) 0.054(6) -0.015(5) 0.007(5) 0.017(5)
C12 0.058(9) 0.044(8) 0.017(7) 0.003(6) 0.000(6) -0.016(7)
C13 0.073(10) 0.080(11) 0.026(8) 0.008(7) 0.005(8) -0.049(9)
C14 0.053(10) 0.074(11) 0.054(11) -0.023(9) 0.015(9) -0.033(9)
F8 0.047(5) 0.109(7) 0.058(6) -0.006(5) -0.020(4) -0.021(5)
F9 0.046(5) 0.111(8) 0.109(8) -0.010(6) 0.029(5) -0.033(5)
F10 0.117(8) 0.120(9) 0.093(8) -0.029(7) 0.023(6) -0.077(7)
C15 0.061(9) 0.076(10) 0.018(7) -0.011(7) 0.001(7) -0.027(8)
C16 0.043(11) 0.067(9) 0.022(7) -0.001(7) -0.005(8) -0.004(9)
F11 0.056(10) 0.063(12) 0.031(6) 0.014(8) -0.004(7) -0.017(6)
F12 0.046(15) 0.081(6) 0.034(5) -0.003(4) -0.004(6) 0.020(10)
F13 0.051(14) 0.070(6) 0.036(11) 0.009(6) -0.009(9) -0.017(9)
C16A 0.043(11) 0.067(9) 0.022(7) -0.001(7) -0.005(8) -0.004(9)
F11A 0.056(10) 0.063(12) 0.031(6) 0.014(8) -0.004(7) -0.017(6)
F12A 0.046(15) 0.081(6) 0.034(5) -0.003(4) -0.004(6) 0.020(10)
F13A 0.051(14) 0.070(6) 0.036(11) 0.009(6) -0.009(9) -0.017(9)
C17 0.056(9) 0.055(9) 0.038(9) 0.019(7) -0.001(7) -0.013(7)
C18 0.051(9) 0.055(10) 0.049(10) -0.012(8) -0.001(8) -0.012(8)
F14 0.101(7) 0.079(6) 0.044(6) -0.001(5) -0.003(5) 0.010(5)
F15 0.069(6) 0.053(5) 0.063(6) -0.005(4) 0.000(4) 0.003(4)
F16 0.082(6) 0.090(7) 0.087(7) -0.012(5) -0.024(5) -0.042(6)
C19 0.022(8) 0.048(8) 0.047(12) -0.006(10) 0.001(8) -0.008(6)
C20 0.044(7) 0.057(7) 0.046(9) -0.010(7) 0.008(6) -0.010(6)
F17 0.061(13) 0.072(9) 0.086(14) -0.011(9) -0.005(9) -0.033(9)
F18 0.047(5) 0.080(11) 0.044(11) -0.023(8) -0.014(5) -0.018(6)
F19 0.067(9) 0.076(12) 0.043(9) -0.001(8) -0.003(7) -0.017(7)
C19A 0.022(8) 0.048(8) 0.047(12) -0.006(10) 0.001(8) -0.008(6)
C20A 0.044(7) 0.057(7) 0.046(9) -0.010(7) 0.008(6) -0.010(6)
F17A 0.061(13) 0.072(9) 0.086(14) -0.011(9) -0.005(9) -0.033(9)
F18A 0.047(5) 0.080(11) 0.044(11) -0.023(8) -0.014(5) -0.018(6)
F19A 0.067(9) 0.076(12) 0.043(9) -0.001(8) -0.003(7) -0.017(7)
C21 0.056(9) 0.044(8) 0.054(10) -0.011(7) -0.004(7) -0.014(7)
C22 0.069(10) 0.049(9) 0.052(10) -0.020(8) 0.026(8) -0.009(8)
C23 0.068(11) 0.046(9) 0.053(11) -0.011(8) 0.002(9) -0.017(8)
F20 0.072(6) 0.081(7) 0.098(8) 0.000(6) 0.042(6) 0.004(5)
F21 0.050(5) 0.091(7) 0.066(6) -0.014(5) -0.008(4) -0.009(4)
F22 0.082(6) 0.057(5) 0.051(5) -0.015(4) 0.002(4) 0.000(5)
C24 0.051(9) 0.068(8) 0.029(9) -0.005(8) -0.011(6) -0.011(8)
C25 0.044(9) 0.070(8) 0.041(6) -0.006(6) -0.012(5) -0.009(7)
F23 0.042(10) 0.069(8) 0.083(10) -0.016(5) -0.029(7) 0.000(8)
F24 0.048(10) 0.072(8) 0.042(6) -0.021(6) -0.014(6) 0.006(8)
F25 0.052(7) 0.133(10) 0.046(6) -0.013(6) -0.004(5) -0.019(7)
C24A 0.051(9) 0.068(8) 0.029(9) -0.005(8) -0.011(6) -0.011(8)
C25A 0.044(9) 0.070(8) 0.041(6) -0.006(6) -0.012(5) -0.009(7)
F23A 0.042(10) 0.069(8) 0.083(10) -0.016(5) -0.029(7) 0.000(8)
F24A 0.048(10) 0.072(8) 0.042(6) -0.021(6) -0.014(6) 0.006(8)
F25A 0.052(7) 0.133(10) 0.046(6) -0.013(6) -0.004(5) -0.019(7)

loop_
_atom_type_symbol
_atom_type_description
_atom_type_scat_dispersion_real
_atom_type_scat_dispersion_imag
_atom_type_scat_source
C C 0.0033 0.0016 'International Tables Vol C Tables 4.2.6.8 and 6.1.1.4'
H H 0.0000 0.0000 'International Tables Vol C Tables 4.2.6.8 and 6.1.1.4'
Cl Cl 0.1484 0.1585 'International Tables Vol C Tables 4.2.6.8 and 6.1.1.4'
F F 0.0171 0.0103 'International Tables Vol C Tables 4.2.6.8 and 6.1.1.4'
N N 0.0061 0.0033 'International Tables Vol C Tables 4.2.6.8 and 6.1.1.4'
O O 0.0106 0.0060 'International Tables Vol C Tables 4.2.6.8 and 6.1.1.4'
P P 0.1023 0.0942 'International Tables Vol C Tables 4.2.6.8 and 6.1.1.4'
Rh Rh -1.1178 0.9187 'International Tables Vol C Tables 4.2.6.8 and 6.1.1.4'

loop_
_geom_angle_atom_site_label_1
_geom_angle_atom_site_label_2
_geom_angle_atom_site_label_3
_geom_angle
P1 Rh1 P4 168.02(13)
P1 Rh1 Cl2 88.41(12)
P4 Rh1 Cl2 88.91(13)
P1 Rh1 Cl1 95.00(11)
P4 Rh1 Cl1 96.92(12)
Cl2 Rh1 Cl1 108.68(11)
P1 Rh1 Rh2 92.97(10)
P4 Rh1 Rh2 92.45(10)
Cl2 Rh1 Rh2 166.01(9)
Cl1 Rh1 Rh2 57.34(8)
P1 Rh1 H1 86.1
P4 Rh1 H1 82.9
Cl2 Rh1 H1 100.3
Cl1 Rh1 H1 151.0
Rh2 Rh1 H1 93.7
C1 Rh2 P3 88.6(5)
C1 Rh2 P2 88.3(5)
P3 Rh2 P2 172.19(14)
C1 Rh2 Cl3 107.2(4)
P3 Rh2 Cl3 86.63(13)
P2 Rh2 Cl3 87.44(12)
C1 Rh2 Cl1 148.3(5)
P3 Rh2 Cl1 93.07(12)
P2 Rh2 Cl1 93.33(11)
Cl3 Rh2 Cl1 104.49(12)
C1 Rh2 Rh1 88.7(4)
P3 Rh2 Rh1 93.60(10)
P2 Rh2 Rh1 93.49(10)
Cl3 Rh2 Rh1 164.19(9)
Cl1 Rh2 Rh1 59.70(8)
C1 Rh2 H1 59.3
P3 Rh2 H1 92.3
P2 Rh2 H1 92.3
Cl3 Rh2 H1 166.5
Cl1 Rh2 H1 89.0
Rh1 Rh2 H1 29.3
Rh2 Cl1 Rh1 62.97(7)
N1 C1 Rh2 175.3(13)
C1 N1 C2 177.9(14)
N1 C2 C3 120.7(8)
N1 C2 C7 118.9(8)
C3 C2 C7 120.0
C4 C3 C2 120.0
C4 C3 H3 120.0
C2 C3 H3 120.0
C5 C4 C3 120.0
C5 C4 H4 120.0
C3 C4 H4 120.0
F1 C5 C4 120.4(8)
F1 C5 C6 119.5(8)
C4 C5 C6 120.0
C7 C6 C5 120.0
C7 C6 H6 120.0
C5 C6 H6 120.0
C6 C7 C2 120.0
C6 C7 H7 120.0
C2 C7 H7 120.0
O2 P1 O1 98.2(4)
O2 P1 N2 103.5(4)
O1 P1 N2 98.7(4)
O2 P1 Rh1 118.1(3)
O1 P1 Rh1 117.6(3)
N2 P1 Rh1 117.3(4)
O4 P2 O3 96.2(4)
O4 P2 N2 104.5(5)
O3 P2 N2 101.2(5)
O4 P2 Rh2 118.7(3)
O3 P2 Rh2 115.5(3)
N2 P2 Rh2 117.3(4)
O7 P3 O8 98.0(5)
O7 P3 N3 99.4(5)
O8 P3 N3 104.7(5)
O7 P3 Rh2 116.1(4)
O8 P3 Rh2 118.2(4)
N3 P3 Rh2 117.2(4)
O6 P4 O5 96.6(5)
O6 P4 N3 103.1(5)
O5 P4 N3 100.2(5)
O6 P4 Rh1 118.6(3)
O5 P4 Rh1 117.1(4)
N3 P4 Rh1 117.7(4)
C12 N2 P2 120.4(7)
C12 N2 P1 120.8(7)
P2 N2 P1 118.7(6)
C21 N3 P3 120.3(8)
C21 N3 P4 121.2(8)
P3 N3 P4 118.4(6)
C8 O1 P1 120.1(7)
C10 O2 P1 122.8(7)
C13 O3 P2 120.3(8)
C15 O4 P2 127.4(8)
C17 O5 P4 120.0(7)
C19A O6 C19 17(3)
C19A O6 P4 125(3)
C19 O6 P4 120(2)
C22 O7 P3 121.0(8)
C24 O8 C24A 28.9(14)
C24 O8 P3 129.6(14)
C24A O8 P3 118.1(10)
C9 C8 O1 105.3(10)
C9 C8 H8A 110.7
O1 C8 H8A 110.7
C9 C8 H8B 110.7
O1 C8 H8B 110.7
H8A C8 H8B 108.8
F4 C9 F3 107.8(12)
F4 C9 F2 105.6(12)
F3 C9 F2 105.3(11)
F4 C9 C8 114.3(12)
F3 C9 C8 109.2(12)
F2 C9 C8 114.1(12)
C11 C10 O2 107.3(10)
C11 C10 H10A 110.3
O2 C10 H10A 110.3
C11 C10 H10B 110.3
O2 C10 H10B 110.3
H10A C10 H10B 108.5
F5 C11 F7 106.0(12)
F5 C11 F6 107.4(11)
F7 C11 F6 106.4(10)
F5 C11 C10 112.7(11)
F7 C11 C10 113.1(11)
F6 C11 C10 110.8(11)
N2 C12 H12A 109.5
N2 C12 H12B 109.5
H12A C12 H12B 109.5
N2 C12 H12C 109.5
H12A C12 H12C 109.5
H12B C12 H12C 109.5
C14 C13 O3 109.2(12)
C14 C13 H13A 109.8
O3 C13 H13A 109.8
C14 C13 H13B 109.8
O3 C13 H13B 109.8
H13A C13 H13B 108.3
F9 C14 F8 108.3(12)
F9 C14 C13 114.0(14)
F8 C14 C13 115.8(13)
F9 C14 F10 103.7(12)
F8 C14 F10 100.8(12)
C13 C14 F10 112.8(13)
O4 C15 C16 114.3(17)
O4 C15 C16A 103.8(13)
C16 C15 C16A 17(2)
O4 C15 H15A 108.7
C16 C15 H15A 108.7
C16A C15 H15A 101.7
O4 C15 H15B 108.7
C16 C15 H15B 108.7
C16A C15 H15B 125.4
H15A C15 H15B 107.6
O4 C15 H15C 111.0
C16 C15 H15C 115.8
C16A C15 H15C 111.0
H15A C15 H15C 11.2
H15B C15 H15C 96.7
O4 C15 H15D 111.0
C16 C15 H15D 94.5
C16A C15 H15D 111.0
H15A C15 H15D 119.2
H15B C15 H15D 15.4
H15C C15 H15D 109.0
F11 C16 F12 107(2)
F11 C16 F13 108(2)
F12 C16 F13 106(2)
F11 C16 C15 110(2)
F12 C16 C15 120(4)
F13 C16 C15 106(3)
F11A C16A F12A 106.6(17)
F11A C16A F13A 107.9(16)
F12A C16A F13A 105.0(18)
F11A C16A C15 111.1(19)
F12A C16A C15 108(3)
F13A C16A C15 117(2)
O5 C17 C18 106.0(11)
O5 C17 H17A 110.5
C18 C17 H17A 110.5
O5 C17 H17B 110.5
C18 C17 H17B 110.5
H17A C17 H17B 108.7
F16 C18 F14 107.1(12)
F16 C18 F15 108.0(12)
F14 C18 F15 108.4(12)
F16 C18 C17 111.8(12)
F14 C18 C17 109.6(12)
F15 C18 C17 111.7(12)
C20 C19 O6 110(3)
C20 C19 H19A 109.7
O6 C19 H19A 109.7
C20 C19 H19B 109.7
O6 C19 H19B 109.7
H19A C19 H19B 108.2
F17 C20 C19 118(3)
F17 C20 F18 105.4(18)
C19 C20 F18 105(3)
F17 C20 F19 101.6(16)
C19 C20 F19 117(3)
F18 C20 F19 109.5(18)
O6 C19A C20A 103(3)
O6 C19A H19C 111.1
C20A C19A H19C 111.1
O6 C19A H19D 111.1
C20A C19A H19D 111.1
H19C C19A H19D 109.1
F17A C20A F18A 106(2)
F17A C20A F19A 102(2)
F18A C20A F19A 109(2)
F17A C20A C19A 112(3)
F18A C20A C19A 119(3)
F19A C20A C19A 108(3)
N3 C21 H21A 109.5
N3 C21 H21B 109.5
H21A C21 H21B 109.5
N3 C21 H21C 109.5
H21A C21 H21C 109.5
H21B C21 H21C 109.5
O7 C22 C23 105.8(11)
O7 C22 H22A 110.6
C23 C22 H22A 110.6
O7 C22 H22B 110.6
C23 C22 H22B 110.6
H22A C22 H22B 108.7
F22 C23 F20 106.7(13)
F22 C23 F21 107.3(12)
F20 C23 F21 107.5(12)
F22 C23 C22 112.8(13)
F20 C23 C22 109.4(12)
F21 C23 C22 112.8(13)
O8 C24 C25 100.4(18)
O8 C24 H24A 111.7
C25 C24 H24A 111.7
O8 C24 H24B 111.7
C25 C24 H24B 111.7
H24A C24 H24B 109.5
F25 C25 F24 131(2)
F25 C25 C24 111(2)
F24 C25 C24 102(2)
F25 C25 F23 114(2)
F24 C25 F23 89.0(16)
C24 C25 F23 106(2)
C25A C24A O8 103.3(17)
C25A C24A H24C 111.1
O8 C24A H24C 111.1
C25A C24A H24D 111.1
O8 C24A H24D 111.1
H24C C24A H24D 109.1
F25A C25A F24A 126(2)
F25A C25A C24A 108(2)
F24A C25A C24A 108(2)
F25A C25A F23A 124(2)
F24A C25A F23A 95.0(16)
C24A C25A F23A 89.4(16)

loop_
_geom_bond_atom_site_label_1
_geom_bond_atom_site_label_2
_geom_bond_distance
Rh1 P1 2.265(4)
Rh1 P4 2.268(4)
Rh1 Cl2 2.413(3)
Rh1 Cl1 2.530(3)
Rh1 Rh2 2.6102(15)
Rh1 H1 1.5251
Rh2 C1 1.877(15)
Rh2 P3 2.277(4)
Rh2 P2 2.278(4)
Rh2 Cl3 2.455(3)
Rh2 Cl1 2.467(3)
Rh2 H1 3.1070
C1 N1 1.207(16)
N1 C2 1.375(13)
C2 C3 1.3900
C2 C7 1.3900
C3 C4 1.3900
C3 H3 0.9500
C4 C5 1.3900
C4 H4 0.9500
C5 F1 1.272(9)
C5 C6 1.3900
C6 C7 1.3900
C6 H6 0.9500
C7 H7 0.9500
P1 O2 1.602(8)
P1 O1 1.604(8)
P1 N2 1.689(10)
P2 O4 1.597(8)
P2 O3 1.610(8)
P2 N2 1.644(9)
P3 O7 1.593(8)
P3 O8 1.602(9)
P3 N3 1.646(10)
P4 O6 1.599(8)
P4 O5 1.608(9)
P4 N3 1.681(11)
N2 C12 1.502(14)
N3 C21 1.498(14)
O1 C8 1.459(13)
O2 C10 1.440(12)
O3 C13 1.482(15)
O4 C15 1.430(13)
O5 C17 1.457(15)
O6 C19A 1.468(18)
O6 C19 1.476(17)
O7 C22 1.453(14)
O8 C24 1.483(19)
O8 C24A 1.499(18)
C8 C9 1.451(16)
C8 H8A 0.9900
C8 H8B 0.9900
C9 F4 1.303(15)
C9 F3 1.344(14)
C9 F2 1.360(14)
C10 C11 1.434(16)
C10 H10A 0.9900
C10 H10B 0.9900
C11 F5 1.322(15)
C11 F7 1.337(14)
C11 F6 1.338(13)
C12 H12A 0.9800
C12 H12B 0.9800
C12 H12C 0.9800
C13 C14 1.376(18)
C13 H13A 0.9900
C13 H13B 0.9900
C14 F9 1.296(15)
C14 F8 1.362(16)
C14 F10 1.399(16)
C15 C16 1.49(2)
C15 C16A 1.49(2)
C15 H15A 0.9900
C15 H15B 0.9900
C15 H15C 0.9900
C15 H15D 0.9900
C16 F11 1.33(2)
C16 F12 1.34(2)
C16 F13 1.35(2)
C16A F11A 1.334(18)
C16A F12A 1.339(18)
C16A F13A 1.36(2)
C17 C18 1.484(17)
C17 H17A 0.9900
C17 H17B 0.9900
C18 F16 1.327(15)
C18 F14 1.337(15)
C18 F15 1.346(15)
C19 C20 1.35(5)
C19 H19A 0.9900
C19 H19B 0.9900
C20 F17 1.340(19)
C20 F18 1.355(18)
C20 F19 1.377(18)
C19A C20A 1.57(6)
C19A H19C 0.9900
C19A H19D 0.9900
C20A F17A 1.34(2)
C20A F18A 1.35(2)
C20A F19A 1.38(2)
C21 H21A 0.9800
C21 H21B 0.9800
C21 H21C 0.9800
C22 C23 1.505(18)
C22 H22A 0.9900
C22 H22B 0.9900
C23 F22 1.321(15)
C23 F20 1.340(16)
C23 F21 1.361(16)
C24 C25 1.49(2)
C24 H24A 0.9900
C24 H24B 0.9900
C25 F25 1.32(2)
C25 F24 1.38(3)
C25 F23 1.57(3)
C24A C25A 1.48(2)
C24A H24C 0.9900
C24A H24D 0.9900
C25A F25A 1.30(2)
C25A F24A 1.33(3)
C25A F23A 1.59(3)

loop_
_platon_squeeze_void_nr
_platon_squeeze_void_average_x
_platon_squeeze_void_average_y
_platon_squeeze_void_average_z
_platon_squeeze_void_volume
_platon_squeeze_void_count_electrons
_platon_squeeze_void_content
1 -0.013 0.000 0.000 343 136 ' '
2 0.000 0.500 0.000 11 1 ' '
